data_2103705
loop_
_publ_author_name
'Ohhara, Takashi'
'Uekusa, Hidehiro'
'Ohashi, Yuji'
'Tanaka, Ichiro'
'Kumazawa, Shintaro'
'Niimura, Nobuo'

_publ_section_title
;
 Direct observation of deuterium migration in crystalline-state
 reaction by single-crystal neutron diffraction. III. Photoracemization
 of 1-cyanoethyl cobaloxime complexes
;
_journal_issue 4
_journal_name_full 'Acta Crystallographica Section B'
_journal_page_first 551
_journal_page_last 559
_journal_paper_doi 10.1107/S0108768101006838
_journal_volume 57
_journal_year 2001
_chemical_formula_sum 'C16 H29 Co N6 O4'
_chemical_formula_weight 428.38
_chemical_name_systematic
;
[(R,S)-1-cyanoethyl](piperidine)bis(dimethylglyoximato)cobalt(III)
 irradiated
;
_space_group_IT_number 19
_symmetry_cell_setting orthorhombic
_symmetry_space_group_name_Hall 'P 2ac 2ab'
_symmetry_space_group_name_H-M 'P 21 21 21'
_audit_creation_method SHELXL-97
_cell_angle_alpha 90.00
_cell_angle_beta 90.00
_cell_angle_gamma 90.00
_cell_formula_units_Z 8
_cell_length_a 11.4039(2)
_cell_length_b 11.7354(2)
_cell_length_c 30.74460(10)
_cell_measurement_reflns_used 512
_cell_measurement_temperature 293(2)
_cell_measurement_theta_max 35.00
_cell_measurement_theta_min 1.86
_cell_volume 4114.53(10)
_computing_cell_refinement 'SAINT (Siemens, 1994)'
_computing_data_collection 'SMART (Siemens, 1996)'
_computing_data_reduction 'SAINT (Siemens, 1994)'
_computing_molecular_graphics ORTEPIII
_computing_publication_material 'SHELXL-97 (Sheldrick, 1997)'
_computing_structure_refinement 'SHELXL-97 (Sheldrick, 1997)'
_computing_structure_solution 'SIR-92 (Cascarano et al., 1994)'
_diffrn_ambient_temperature 293(2)
_diffrn_measured_fraction_theta_full .999
_diffrn_measured_fraction_theta_max .999
_diffrn_measurement_device_type 'Bluker SMART CCD'
_diffrn_measurement_method \w
_diffrn_radiation_monochromator graphite
_diffrn_radiation_source 'rotate anode'
_diffrn_radiation_type MoK\a
_diffrn_radiation_wavelength .71073
_diffrn_reflns_av_R_equivalents .0476
_diffrn_reflns_av_sigmaI/netI .0513
_diffrn_reflns_limit_h_max 15
_diffrn_reflns_limit_h_min -18
_diffrn_reflns_limit_k_max 18
_diffrn_reflns_limit_k_min -17
_diffrn_reflns_limit_l_max 42
_diffrn_reflns_limit_l_min -49
_diffrn_reflns_number 70341
_diffrn_reflns_theta_full 35.00
_diffrn_reflns_theta_max 35.00
_diffrn_reflns_theta_min 1.86
_diffrn_standards_decay_% 0
_diffrn_standards_interval_count 0
_diffrn_standards_number 0
_exptl_absorpt_coefficient_mu .867
_exptl_absorpt_correction_T_max .743
_exptl_absorpt_correction_T_min .627
_exptl_absorpt_correction_type 'empirical (SADABS: Sheldrick, 1996)'
_exptl_crystal_colour 'dark red'
_exptl_crystal_density_diffrn 1.383
_exptl_crystal_density_method 'not measured'
_exptl_crystal_description plate
_exptl_crystal_F_000 1808
_exptl_crystal_size_max .3
_exptl_crystal_size_mid .3
_exptl_crystal_size_min .2
_refine_diff_density_max .479
_refine_diff_density_min -.635
_refine_ls_abs_structure_details 'Flack H D (1983), Acta Cryst. A39, 876-881'
_refine_ls_abs_structure_Flack -.007(9)
_refine_ls_extinction_method none
_refine_ls_goodness_of_fit_ref 1.011
_refine_ls_hydrogen_treatment mixed
_refine_ls_matrix_type full
_refine_ls_number_parameters 629
_refine_ls_number_reflns 18013
_refine_ls_number_restraints 12
_refine_ls_restrained_S_all 1.011
_refine_ls_R_factor_all .0842
_refine_ls_R_factor_gt .0454
_refine_ls_shift/su_max .004
_refine_ls_shift/su_mean .000
_refine_ls_structure_factor_coef Fsqd
_refine_ls_weighting_details 'calc w=1/[\s^2^(Fo^2^)+(0.0397P)^2^+0.4994P] where P=(Fo^2^+2Fc^2^)/3'
_refine_ls_weighting_scheme calc
_refine_ls_wR_factor_ref .0966
_reflns_number_gt 12035
_reflns_number_total 18013
_reflns_threshold_expression >2sigma(I)
_cod_data_source_file bs0016.cif
_cod_data_source_block 3-irradiated
_cod_depositor_comments
;
The following automatic conversions were performed:
'_symmetry_cell_setting' value 'Orthorhombic' changed to 'orthorhombic'
according to '/home/saulius/struct/CIF-dictionaries/cif_core.dic'
dictionary named 'cif_core.dic' version 2.4.1 from 2010-06-29.

Automatic conversion script
Id: cif_fix_enum 1527 2010-12-29 10:47:43Z saulius 

The following automatic conversions were performed:

'_symmetry_cell_setting' value 'Orthorhombic' changed to
'orthorhombic' according to
/home/saulius/struct/CIF-dictionaries/cif_core.dic dictionary named
'cif_core.dic' version 2.4.1 from 2010-06-29.

Automatic conversion script
Id: cif_fix_values 1715 2011-07-08 13:25:40Z adriana 
;
_cod_original_sg_symbol_H-M 'P21 21 21'
_cod_database_code 2103705
_cod_database_fobs_code 2103705

loop_
_symmetry_equiv_pos_as_xyz
'x, y, z'
'-x+1/2, -y, z+1/2'
'-x, y+1/2, -z+1/2'
'x+1/2, -y+1/2, -z'

loop_
_atom_site_label
_atom_site_fract_x
_atom_site_fract_y
_atom_site_fract_z
_atom_site_U_iso_or_equiv
_atom_site_adp_type
_atom_site_calc_flag
_atom_site_refinement_flags
_atom_site_occupancy
_atom_site_disorder_assembly
_atom_site_disorder_group
_atom_site_type_symbol
Co1 .645547(18) .513260(17) .877840(7) .03219(5) Uani d . 1 . . Co
N1 .68990(13) .63955(12) .84352(5) .0383(3) Uani d . 1 . . N
N2 .51331(13) .51740(15) .84092(5) .0443(3) Uani d . 1 . . N
N3 .60389(15) .38396(13) .91040(5) .0432(4) Uani d . 1 . . N
N4 .77645(12) .50871(14) .91516(4) .0391(3) Uani d . 1 . . N
O1 .79344(13) .69388(12) .84901(5) .0505(3) Uani d . 1 . . O
HO1 .850(3) .639(3) .8831(10) .089(9) Uiso d . 1 . . H
O2 .42271(14) .44469(16) .84485(6) .0647(4) Uani d . 1 . . O
O3 .50429(15) .32312(14) .90327(6) .0621(4) Uani d . 1 . . O
HO3 .475(3) .367(3) .8743(12) .111(12) Uiso d . 1 . . H
O4 .86717(12) .58097(13) .91153(5) .0536(3) Uani d . 1 . . O
C1 .61810(19) .66836(16) .81292(7) .0452(5) Uani d . 1 . . C
C2 .51303(19) .59689(18) .81151(7) .0487(5) Uani d . 1 . . C
C3 .6738(2) .35578(16) .94219(6) .0479(5) Uani d . 1 . . C
C4 .77675(18) .42995(18) .94471(6) .0466(4) Uani d . 1 . . C
C5 .6413(3) .76341(19) .78155(8) .0647(6) Uani d . 1 . . C
H5A .7223 .7854 .7833 .097 Uiso calc R 1 . . H
H5B .5926 .8274 .7887 .097 Uiso calc R 1 . . H
H5C .6240 .7383 .7525 .097 Uiso calc R 1 . . H
C6 .4141(3) .6116(3) .78033(10) .0836(9) Uani d . 1 . . C
H6A .3540 .5568 .7867 .125 Uiso calc R 1 . . H
H6B .4420 .6003 .7512 .125 Uiso calc R 1 . . H
H6C .3826 .6871 .7831 .125 Uiso calc R 1 . . H
C7 .6473(3) .25927(19) .97242(8) .0705(7) Uani d . 1 . . C
H7A .6020 .2027 .9574 .106 Uiso calc R 1 . . H
H7B .6037 .2872 .9969 .106 Uiso calc R 1 . . H
H7C .7194 .2260 .9824 .106 Uiso calc R 1 . . H
C8 .8743(2) .4126(3) .97636(8) .0736(8) Uani d . 1 . . C
H8A .9390 .4610 .9688 .110 Uiso calc R 1 . . H
H8B .8991 .3344 .9756 .110 Uiso calc R 1 . . H
H8C .8477 .4311 1.0051 .110 Uiso calc R 1 . . H
N5 .55688(14) .62587(13) .91958(5) .0389(3) Uani d . 1 . . N
HN5 .526(2) .665(2) .9040(7) .047 Uiso d . 1 . . H
C9 .6321(2) .70237(19) .94638(8) .0549(5) Uani d . 1 . . C
H9A .675(2) .658(2) .9661(8) .066 Uiso d . 1 . . H
H9B .691(2) .736(2) .9263(8) .066 Uiso d . 1 . . H
C10 .5618(3) .7935(2) .97005(9) .0676(7) Uani d D 1 . . C
H10A .614(3) .845(3) .9876(9) .081 Uiso d . 1 . . H
H10B .515(2) .839(2) .9467(7) .081 Uiso d D 1 . . H
C11 .4681(3) .7401(3) .99847(9) .0696(7) Uani d . 1 . . C
H11A .502(3) .701(3) 1.0197(10) .084 Uiso d . 1 . . H
H11B .429(3) .790(3) 1.0151(10) .084 Uiso d . 1 . . H
C12 .3919(2) .6642(3) .97144(9) .0666(7) Uani d . 1 . . C
H12A .335(3) .627(2) .9892(9) .080 Uiso d . 1 . . H
H12B .346(3) .706(2) .9496(9) .080 Uiso d . 1 . . H
C13 .4638(2) .5747(2) .94727(9) .0569(5) Uani d . 1 . . C
H13A .498(2) .528(2) .9666(8) .068 Uiso d . 1 . . H
H13B .421(2) .536(2) .9264(8) .068 Uiso d . 1 . . H
C14 .7320(2) .41320(16) .83316(6) .0462(4) Uani d . 1 . . C
H14 .776(2) .469(2) .8161(7) .055 Uiso d . 1 . . H
C15 .82407(18) .34686(16) .85340(7) .0475(5) Uani d . 1 . . C
C16 .6572(3) .3344(2) .80559(9) .0735(8) Uani d . 1 . . C
H16A .612(3) .379(3) .7864(12) .110 Uiso d . 1 . . H
H16B .620(3) .281(3) .8230(12) .110 Uiso d . 1 . . H
H16C .705(3) .289(3) .7850(12) .110 Uiso d . 1 . . H
N6 .89418(18) .29063(18) .86949(8) .0683(6) Uani d . 1 . . N
Co2 .150960(19) 1.006960(17) .850366(6) .03311(5) Uani d . 1 . . Co
N7 .12767(16) .89206(14) .80806(5) .0455(4) Uani d . 1 A . N
N8 .15765(14) .87776(11) .88688(5) .0371(3) Uani d . 1 A . N
N9 .17445(14) 1.12090(13) .89264(5) .0397(3) Uani d . 1 A . N
N10 .14366(16) 1.13511(12) .81353(5) .0399(3) Uani d . 1 A . N
O5 .11240(18) .91636(14) .76555(5) .0646(5) Uani d . 1 . . O
HO5 .123(3) 1.036(3) .7674(11) .107(11) Uiso d . 1 . . H
O6 .18266(14) .88473(13) .92989(5) .0495(3) Uani d . 1 . . O
O7 .19425(15) 1.09642(13) .93465(5) .0541(4) Uani d . 1 . . O
HO7 .187(2) .957(2) .9325(8) .054(7) Uiso d . 1 . . H
O8 .12876(16) 1.12667(14) .77029(4) .0565(4) Uani d . 1 . . O
C17 .11831(17) .78891(16) .82195(7) .0463(5) Uani d . 1 . . C
C18 .13814(17) .77967(14) .86894(7) .0436(4) Uani d . 1 A . C
C19 .17103(16) 1.22561(14) .87898(6) .0407(4) Uani d . 1 . . C
C20 .15125(19) 1.23461(14) .83216(6) .0418(4) Uani d . 1 A . C
C21 .0873(2) .6900(2) .79346(10) .0703(7) Uani d . 1 A . C
H21A .1205 .7011 .7651 .105 Uiso calc R 1 . . H
H21B .0036 .6843 .7911 .105 Uiso calc R 1 . . H
H21C .1179 .6212 .8059 .105 Uiso calc R 1 . . H
C22 .1406(2) .66827(17) .89248(9) .0601(6) Uani d . 1 . . C
H22A .141(3) .680(3) .9244(10) .090 Uiso d . 1 . . H
H22B .211(3) .629(3) .8844(10) .090 Uiso d . 1 . . H
H22C .075(3) .621(3) .8857(10) .090 Uiso d . 1 . . H
C23 .1874(2) 1.32666(18) .90813(8) .0582(6) Uani d . 1 A . C
H23A .2422 1.3079 .9308 .087 Uiso calc R 1 . . H
H23B .1135 1.3473 .9208 .087 Uiso calc R 1 . . H
H23C .2172 1.3895 .8915 .087 Uiso calc R 1 . . H
C24 .1412(3) 1.34528(17) .80858(8) .0580(5) Uani d . 1 . . C
H24A .126(3) 1.336(3) .7799(10) .087 Uiso d . 1 . . H
H24B .099(3) 1.398(3) .8244(10) .087 Uiso d . 1 . . H
H24C .221(3) 1.378(3) .8032(9) .087 Uiso d . 1 . . H
N11 -.02923(13) 1.02587(13) .86077(5) .0404(3) Uani d . 1 A . N
HN11 -.036(2) 1.093(2) .8632(7) .048 Uiso d . 1 . . H
C25 -.10794(18) .9926(2) .82423(7) .0525(5) Uani d . 1 . . C
H25A -.104(2) .907(2) .8229(8) .063 Uiso d . 1 . . H
H25B -.074(2) 1.020(2) .7979(8) .063 Uiso d . 1 . . H
C26 -.2339(2) 1.0314(2) .83189(11) .0684(7) Uani d D 1 A . C
H26A -.285(2) 1.005(3) .8060(7) .082 Uiso d D 1 . . H
H26B -.239(3) 1.112(3) .8299(9) .082 Uiso d . 1 . . H
C27 -.2819(2) .9863(3) .87342(12) .0811(8) Uani d . 1 . . C
H27A -.357(3) 1.016(3) .8782(10) .097 Uiso d . 1 . . H
H27B -.293(3) .896(3) .8705(11) .097 Uiso d . 1 . . H
C28 -.2011(2) 1.0186(3) .91070(11) .0759(7) Uani d . 1 A . C
H28A -.226(3) .993(3) .9364(10) .091 Uiso d . 1 . . H
H28B -.203(3) 1.097(3) .9166(10) .091 Uiso d . 1 . . H
C29 -.07526(19) .9778(2) .90208(8) .0581(5) Uani d . 1 . . C
H29A -.075(2) .890(3) .8994(8) .070 Uiso d . 1 . . H
H29B -.025(2) 1.009(2) .9251(8) .070 Uiso d . 1 . . H
C30A .3238(3) .9991(4) .83231(12) .0378(8) Uani d PD .588(5) A 1 C
H30A .3238 .9953 .8005 .045 Uiso calc PR .588(5) A 1 H
C31A .3757(4) .8911(4) .84730(16) .0469(11) Uiso d PD .588(5) A 1 C
C32A .3998(3) 1.0977(4) .8438(2) .0768(17) Uani d PD .588(5) A 1 C
H32A .3656 1.1666 .8328 .115 Uiso calc PR .588(5) A 1 H
H32B .4761 1.0873 .8312 .115 Uiso calc PR .588(5) A 1 H
H32C .4069 1.1028 .8749 .115 Uiso calc PR .588(5) A 1 H
N12A .4183(8) .8112(7) .8591(4) .094(3) Uani d PD .588(5) A 1 N
C30B .3336(5) 1.0032(6) .84937(19) .0400(12) Uani d PD .412(5) A 2 C
H30B .3609 1.0543 .8724 .048 Uiso calc PR .412(5) A 2 H
C31B .3809(6) .8942(5) .8581(2) .0457(16) Uiso d PD .412(5) A 2 C
C32B .3875(8) 1.0466(7) .8060(3) .092(3) Uiso d PD .412(5) A 2 C
H32D .3712 1.1265 .8028 .137 Uiso calc PR .412(5) A 2 H
H32E .3537 1.0055 .7821 .137 Uiso calc PR .412(5) A 2 H
H32F .4708 1.0348 .8064 .137 Uiso calc PR .412(5) A 2 H
N12B .4180(10) .8048(9) .8635(4) .069(3) Uani d PD .412(5) A 2 N

loop_
_atom_site_aniso_label
_atom_site_aniso_U_11
_atom_site_aniso_U_22
_atom_site_aniso_U_33
_atom_site_aniso_U_12
_atom_site_aniso_U_13
_atom_site_aniso_U_23
Co1 .02900(9) .02938(9) .03819(10) -.00160(9) -.00245(8) .00044(8)
N1 .0359(7) .0324(6) .0465(8) -.0028(5) .0056(6) -.0024(6)
N2 .0346(7) .0496(8) .0485(8) -.0073(7) -.0062(6) .0001(7)
N3 .0456(9) .0372(7) .0468(9) -.0049(6) .0033(7) .0024(6)
N4 .0321(6) .0428(7) .0425(7) .0047(6) -.0003(5) -.0064(7)
O1 .0413(7) .0425(7) .0679(9) -.0139(6) .0069(7) -.0013(6)
O2 .0463(8) .0764(10) .0715(10) -.0284(7) -.0159(7) .0094(8)
O3 .0644(10) .0523(8) .0696(10) -.0274(7) -.0023(8) .0076(7)
O4 .0327(7) .0640(8) .0640(9) -.0105(6) -.0070(6) -.0072(7)
C1 .0500(12) .0381(8) .0474(10) .0069(8) .0045(8) .0069(7)
C2 .0451(11) .0531(11) .0480(10) .0055(9) -.0099(8) .0035(9)
C3 .0621(13) .0427(9) .0388(9) .0128(9) .0050(9) .0031(7)
C4 .0436(10) .0553(11) .0408(9) .0179(9) -.0005(8) -.0048(8)
C5 .0837(17) .0489(10) .0614(13) .0010(13) .0079(13) .0175(9)
C6 .0673(17) .106(2) .0772(17) .0039(16) -.0305(14) .0193(16)
C7 .107(2) .0536(11) .0509(12) .0090(15) .0136(14) .0132(9)
C8 .0546(14) .108(2) .0577(13) .0267(14) -.0129(11) .0057(13)
N5 .0326(8) .0402(7) .0438(8) .0059(6) -.0002(6) .0003(6)
C9 .0467(12) .0531(11) .0648(13) -.0019(10) .0063(10) -.0192(9)
C10 .0680(15) .0586(13) .0763(16) .0079(12) .0056(13) -.0255(12)
C11 .0713(16) .0828(17) .0547(13) .0329(14) .0095(12) -.0100(12)
C12 .0467(12) .0799(17) .0732(16) .0111(12) .0183(11) -.0034(13)
C13 .0461(12) .0572(12) .0676(14) -.0029(10) .0159(10) -.0013(11)
C14 .0587(12) .0365(8) .0433(10) .0025(8) .0047(9) -.0039(7)
C15 .0429(11) .0392(8) .0604(12) -.0010(8) .0101(9) -.0144(8)
C16 .098(2) .0569(13) .0658(15) .0208(15) -.0307(15) -.0225(11)
N6 .0503(10) .0601(11) .0946(16) .0165(9) -.0020(10) -.0231(11)
Co2 .03380(10) .02939(9) .03613(9) .00262(10) -.00437(8) .00107(8)
N7 .0490(10) .0413(7) .0462(9) .0066(7) -.0054(7) -.0060(6)
N8 .0312(7) .0370(6) .0432(8) .0023(6) -.0031(6) .0056(5)
N9 .0410(8) .0381(7) .0401(8) -.0030(6) -.0084(6) .0008(6)
N10 .0432(8) .0403(7) .0364(7) .0051(7) -.0014(7) .0058(5)
O5 .0935(14) .0606(9) .0396(7) .0079(9) -.0081(8) -.0084(7)
O6 .0541(9) .0468(7) .0477(8) .0000(6) -.0098(6) .0132(6)
O7 .0752(11) .0503(8) .0368(7) -.0074(7) -.0134(7) .0021(6)
O8 .0763(11) .0574(8) .0358(7) .0021(8) -.0091(7) .0080(6)
C17 .0377(10) .0385(8) .0626(12) .0036(7) -.0074(8) -.0087(8)
C18 .0304(8) .0332(7) .0670(12) .0015(7) -.0042(8) .0043(7)
C19 .0395(10) .0348(7) .0477(10) -.0036(6) .0031(8) -.0010(7)
C20 .0393(9) .0351(7) .0509(10) .0031(8) .0026(9) .0085(7)
C21 .0675(15) .0506(12) .0928(19) .0016(11) -.0148(14) -.0261(12)
C22 .0539(12) .0361(8) .0902(17) -.0038(10) -.0054(13) .0129(10)
C23 .0697(15) .0399(10) .0649(13) -.0096(9) .0063(11) -.0098(9)
C24 .0705(15) .0373(9) .0662(13) .0037(11) .0087(13) .0147(9)
N11 .0361(7) .0332(7) .0520(8) .0025(6) -.0051(6) .0024(6)
C25 .0459(9) .0470(10) .0647(11) -.0030(9) -.0188(8) -.0007(10)
C26 .0428(11) .0476(12) .115(2) .0023(9) -.0289(12) .0015(12)
C27 .0347(10) .0683(16) .140(3) .0058(11) -.0007(13) .0061(19)
C28 .0542(13) .0825(18) .0912(18) .0118(14) .0194(13) .0050(16)
C29 .0445(11) .0729(15) .0568(11) .0091(11) .0057(9) .0105(11)
C30A .0351(16) .0427(16) .0354(18) .0060(14) .0016(14) .0012(18)
C32A .0321(19) .055(2) .143(5) -.0005(16) .000(2) .008(3)
N12A .065(5) .067(4) .150(8) .017(4) .026(5) .034(4)
C30B .034(2) .046(2) .040(3) .007(2) -.003(2) .009(3)
N12B .056(5) .076(6) .075(5) .046(5) .018(4) .027(4)

loop_
_atom_type_symbol
_atom_type_description
_atom_type_scat_dispersion_real
_atom_type_scat_dispersion_imag
_atom_type_scat_source
C C .0033 .0016 'International Tables Vol C Tables 4.2.6.8 and 6.1.1.4'
H H .0000 .0000 'International Tables Vol C Tables 4.2.6.8 and 6.1.1.4'
N N .0061 .0033 'International Tables Vol C Tables 4.2.6.8 and 6.1.1.4'
O O .0106 .0060 'International Tables Vol C Tables 4.2.6.8 and 6.1.1.4'
Co Co .3494 .9721 'International Tables Vol C Tables 4.2.6.8 and 6.1.1.4'

loop_
_geom_angle_atom_site_label_1
_geom_angle_atom_site_label_2
_geom_angle_atom_site_label_3
_geom_angle
N3 Co1 N4 81.54(7)
N3 Co1 N2 98.00(7)
N4 Co1 N2 179.40(7)
N3 Co1 N1 177.84(7)
N4 Co1 N1 98.65(7)
N2 Co1 N1 81.83(7)
N3 Co1 C14 90.91(8)
N4 Co1 C14 90.62(8)
N2 Co1 C14 89.77(8)
N1 Co1 C14 86.94(8)
N3 Co1 N5 93.49(7)
N4 Co1 N5 91.56(6)
N2 Co1 N5 88.09(7)
N1 Co1 N5 88.66(6)
C14 Co1 N5 175.34(7)
C1 N1 O1 121.37(16)
C1 N1 Co1 116.26(13)
O1 N1 Co1 122.29(12)
C2 N2 O2 121.07(16)
C2 N2 Co1 116.03(13)
O2 N2 Co1 122.89(13)
C3 N3 O3 119.89(17)
C3 N3 Co1 116.74(14)
O3 N3 Co1 123.33(13)
C4 N4 O4 120.45(16)
C4 N4 Co1 116.70(14)
O4 N4 Co1 122.83(12)
N1 C1 C2 112.98(16)
N1 C1 C5 123.5(2)
C2 C1 C5 123.5(2)
N2 C2 C1 112.89(17)
N2 C2 C6 122.2(2)
C1 C2 C6 124.9(2)
N3 C3 C4 112.28(17)
N3 C3 C7 122.3(2)
C4 C3 C7 125.4(2)
N4 C4 C3 112.63(17)
N4 C4 C8 123.8(2)
C3 C4 C8 123.5(2)
C13 N5 C9 109.77(17)
C13 N5 Co1 116.03(13)
C9 N5 Co1 116.06(12)
N5 C9 C10 112.6(2)
C11 C10 C9 110.9(2)
C12 C11 C10 109.6(2)
C11 C12 C13 111.6(2)
N5 C13 C12 112.6(2)
C15 C14 C16 108.67(18)
C15 C14 Co1 111.55(13)
C16 C14 Co1 116.85(19)
N6 C15 C14 177.3(2)
N9 Co2 N10 81.63(7)
N9 Co2 N8 98.86(6)
N10 Co2 N8 179.49(7)
N9 Co2 N7 179.76(7)
N10 Co2 N7 98.59(7)
N8 Co2 N7 80.92(7)
N9 Co2 C30A 94.71(13)
N10 Co2 C30A 85.16(13)
N8 Co2 C30A 94.94(13)
N7 Co2 C30A 85.22(13)
N9 Co2 C30B 83.28(19)
N10 Co2 C30B 92.99(18)
N8 Co2 C30B 87.22(18)
N7 Co2 C30B 96.61(19)
C30A Co2 C30B 14.94(13)
N9 Co2 N11 87.64(7)
N10 Co2 N11 87.93(7)
N8 Co2 N11 91.95(6)
N7 Co2 N11 92.45(7)
C30A Co2 N11 172.29(12)
C30B Co2 N11 170.64(19)
C17 N7 O5 120.61(17)
C17 N7 Co2 116.96(14)
O5 N7 Co2 122.24(13)
C18 N8 O6 120.34(15)
C18 N8 Co2 116.96(13)
O6 N8 Co2 122.70(11)
C19 N9 O7 121.24(15)
C19 N9 Co2 116.36(13)
O7 N9 Co2 122.40(11)
C20 N10 O8 120.60(14)
C20 N10 Co2 116.61(12)
O8 N10 Co2 122.77(12)
N7 C17 C18 112.54(17)
N7 C17 C21 123.7(2)
C18 C17 C21 123.8(2)
N8 C18 C17 112.35(16)
N8 C18 C22 124.6(2)
C17 C18 C22 122.99(18)
N9 C19 C20 113.06(16)
N9 C19 C23 123.47(18)
C20 C19 C23 123.47(17)
N10 C20 C19 112.23(14)
N10 C20 C24 124.15(18)
C19 C20 C24 123.61(17)
C29 N11 C25 109.41(17)
C29 N11 Co2 115.94(12)
C25 N11 Co2 116.67(13)
N11 C25 C26 111.89(19)
C27 C26 C25 111.9(2)
C26 C27 C28 109.6(2)
C27 C28 C29 111.0(2)
N11 C29 C28 111.0(2)
C31A C30A C32A 111.1(3)
C31A C30A Co2 109.9(3)
C32A C30A Co2 117.4(3)
N12A C31A C30A 177.8(7)
C31B C30B C32B 108.0(5)
C31B C30B Co2 113.4(5)
C32B C30B Co2 113.7(4)
N12B C31B C30B 177.2(10)

loop_
_geom_bond_atom_site_label_1
_geom_bond_atom_site_label_2
_geom_bond_distance
Co1 N3 1.8789(16)
Co1 N4 1.8835(14)
Co1 N2 1.8881(15)
Co1 N1 1.8883(15)
Co1 C14 2.058(2)
Co1 N5 2.1015(15)
N1 C1 1.292(3)
N1 O1 1.352(2)
N2 C2 1.299(3)
N2 O2 1.345(2)
N3 C3 1.304(3)
N3 O3 1.359(2)
N4 C4 1.296(3)
N4 O4 1.342(2)
C1 C2 1.463(3)
C1 C5 1.498(3)
C2 C6 1.490(3)
C3 C4 1.464(3)
C3 C7 1.496(3)
C4 C8 1.492(3)
N5 C13 1.488(3)
N5 C9 1.490(3)
C9 C10 1.522(3)
C10 C11 1.515(4)
C11 C12 1.497(4)
C12 C13 1.526(3)
C14 C15 1.448(3)
C14 C16 1.517(3)
C15 N6 1.149(3)
Co2 N9 1.8840(15)
Co2 N10 1.8844(14)
Co2 N8 1.8881(14)
Co2 N7 1.8923(16)
Co2 C30A 2.049(4)
Co2 C30B 2.083(5)
Co2 N11 2.0915(16)
N7 C17 1.288(3)
N7 O5 1.349(2)
N8 C18 1.296(2)
N8 O6 1.355(2)
N9 C19 1.299(2)
N9 O7 1.342(2)
N10 C20 1.303(2)
N10 O8 1.344(2)
C17 C18 1.466(3)
C17 C21 1.496(3)
C18 C22 1.495(3)
C19 C20 1.461(3)
C19 C23 1.498(3)
C20 C24 1.492(2)
N11 C29 1.486(3)
N11 C25 1.490(2)
C25 C26 1.525(3)
C26 C27 1.487(5)
C27 C28 1.518(5)
C28 C29 1.536(3)
C30A C31A 1.473(6)
C30A C32A 1.489(6)
C31A N12A 1.117(8)
C30B C31B 1.414(8)
C30B C32B 1.553(9)
C31B N12B 1.144(10)
